data_7003235
loop_
_publ_author_name
'Osawa, Masahisa'
'Hoshino, Mikio'
'Hashizume, Daisuke'

_publ_section_title
;
 Photoluminescent properties and molecular structures of [NaphAu(PPh3)]
 and [\m-Naph {Au(PPh3)}2] ClO4 (Naph = 2-naphthyl)
;
_journal_issue 17
_journal_name_full 'Dalton Transactions'
_journal_page_first 2248
_journal_page_last 2252
_journal_paper_doi 10.1039/b714609d
_journal_year 2008
_chemical_formula_moiety 'C46 H37 Au2 P2, Cl O4 '
_chemical_formula_sum 'C46 H37 Au2 Cl O4 P2'
_chemical_formula_weight 1145.13
_space_group_IT_number 14
_symmetry_cell_setting monoclinic
_symmetry_Int_Tables_number 14
_symmetry_space_group_name_Hall '-P 2ybc'
_symmetry_space_group_name_H-M 'P 1 21/c 1'
_cell_angle_alpha 90.0000
_cell_angle_beta 103.2925(15)
_cell_angle_gamma 90.0000
_cell_formula_units_Z 4
_cell_length_a 14.5352(14)
_cell_length_b 13.7991(13)
_cell_length_c 20.974(2)
_cell_measurement_reflns_used 12732
_cell_measurement_temperature 90.1
_cell_measurement_theta_max 32.5
_cell_measurement_theta_min 1.4
_cell_volume 4094.1(7)
_computing_cell_refinement CrystalClear
_computing_data_collection CrystalClear
_computing_data_reduction CrystalStructure
_computing_publication_material 'CrystalStructure 3.8'
_computing_structure_refinement SHELXL
_computing_structure_solution SIR92
_diffrn_detector_area_resol_mean 7.31
_diffrn_measured_fraction_theta_full 0.998
_diffrn_measured_fraction_theta_max 0.998
_diffrn_measurement_device_type 'Rigaku Saturn'
_diffrn_measurement_method \w
_diffrn_radiation_type 'Mo K\a'
_diffrn_radiation_wavelength 0.71073
_diffrn_reflns_av_R_equivalents 0.057
_diffrn_reflns_limit_h_max 20
_diffrn_reflns_limit_h_min -20
_diffrn_reflns_limit_k_max 19
_diffrn_reflns_limit_k_min -19
_diffrn_reflns_limit_l_max 29
_diffrn_reflns_limit_l_min -29
_diffrn_reflns_number 82832
_diffrn_reflns_theta_full 30.03
_diffrn_reflns_theta_max 30.03
_exptl_absorpt_coefficient_mu 7.370
_exptl_absorpt_correction_T_max 0.555
_exptl_absorpt_correction_T_min 0.394
_exptl_absorpt_correction_type multi-scan
_exptl_absorpt_process_details 'Jacobson, R. (1998) Private communication'
_exptl_crystal_colour 'light yellow'
_exptl_crystal_density_diffrn 1.858
_exptl_crystal_density_method 'not measured'
_exptl_crystal_description prism
_exptl_crystal_F_000 2200.00
_exptl_crystal_size_max 0.11
_exptl_crystal_size_mid 0.09
_exptl_crystal_size_min 0.08
_refine_diff_density_max 3.55
_refine_diff_density_min -2.10
_refine_ls_extinction_method none
_refine_ls_goodness_of_fit_ref 1.144
_refine_ls_hydrogen_treatment refall
_refine_ls_number_parameters 497
_refine_ls_number_reflns 11963
_refine_ls_R_factor_gt 0.0543
_refine_ls_shift/su_max 0.0020
_refine_ls_structure_factor_coef Fsqd
_refine_ls_weighting_details 'w = 1/[\s^2^(Fo^2^)+(0.0664P)^2^+12.9348P] where P=(Fo^2^+2Fc^2^)/3'
_refine_ls_weighting_scheme calc
_refine_ls_wR_factor_ref 0.1360
_reflns_number_gt 10154
_reflns_number_total 11963
_reflns_threshold_expression F^2^>2.0\s(F^2^)
_cod_data_source_file b714609d.txt
_cod_data_source_block '__2NAu2_2_100K'
_cod_original_cell_volume 4094.2(7)
_cod_original_formula_sum 'C46 H37 Au2 Cl O4 P2 '
_cod_database_code 7003235

loop_
_symmetry_equiv_pos_site_id
_symmetry_equiv_pos_as_xyz
1 +X,+Y,+Z
2 -X,1/2+Y,1/2-Z
3 -X,-Y,-Z
4 +X,1/2-Y,1/2+Z

loop_
_atom_site_label
_atom_site_type_symbol
_atom_site_fract_x
_atom_site_fract_y
_atom_site_fract_z
_atom_site_U_iso_or_equiv
_atom_site_adp_type
_atom_site_occupancy
_atom_site_symmetry_multiplicity
_atom_site_calc_flag
_atom_site_refinement_flags
_atom_site_disorder_assembly
_atom_site_disorder_group
Au(1) Au 0.650404(15) 0.534941(15) 0.154032(11) 0.02324(6) Uani 1.00 1 d . . .
Au(2) Au 0.839587(15) 0.587622(17) 0.183710(12) 0.02726(7) Uani 1.00 1 d . . .
Cl(1) Cl 0.71293(12) 0.58201(12) 0.39507(9) 0.0369(3) Uani 1.00 1 d . . .
P(1) P 0.55791(11) 0.40042(11) 0.14013(7) 0.0223(2) Uani 1.00 1 d . . .
P(2) P 0.98671(11) 0.52312(13) 0.21634(8) 0.0290(3) Uani 1.00 1 d . . .
O(1) O 0.7168(6) 0.5874(6) 0.3277(3) 0.089(2) Uani 1.00 1 d . . .
O(2) O 0.6186(4) 0.5986(6) 0.4014(4) 0.085(2) Uani 1.00 1 d . . .
O(3) O 0.7767(4) 0.6523(4) 0.4315(3) 0.0596(16) Uani 1.00 1 d . . .
O(4) O 0.7427(4) 0.4882(4) 0.4175(4) 0.071(2) Uani 1.00 1 d . . .
C(1) C 0.7061(4) 0.7367(5) 0.2026(3) 0.0341(14) Uani 1.00 1 d . . .
C(2) C 0.7144(3) 0.6735(4) 0.1541(3) 0.0259(11) Uani 1.00 1 d . . .
C(3) C 0.6978(4) 0.7104(5) 0.0874(3) 0.0375(15) Uani 1.00 1 d . . .
C(4) C 0.6724(5) 0.8036(5) 0.0722(4) 0.0419(17) Uani 1.00 1 d . . .
C(5) C 0.6331(7) 0.9664(5) 0.1058(5) 0.055(2) Uani 1.00 1 d . . .
C(6) C 0.6306(7) 1.0278(7) 0.1545(5) 0.060(2) Uani 1.00 1 d . . .
C(7) C 0.6532(6) 0.9979(6) 0.2207(5) 0.060(2) Uani 1.00 1 d . . .
C(8) C 0.6778(6) 0.9028(6) 0.2370(4) 0.052(2) Uani 1.00 1 d . . .
C(10) C 0.6817(4) 0.8365(5) 0.1873(4) 0.0409(16) Uani 1.00 1 d . . .
C(9) C 0.6623(4) 0.8680(5) 0.1209(4) 0.0411(16) Uani 1.00 1 d . . .
C(11) C 0.4368(4) 0.4250(4) 0.0979(2) 0.0251(11) Uani 1.00 1 d . . .
C(12) C 0.3624(4) 0.3634(5) 0.1017(3) 0.0329(13) Uani 1.00 1 d . . .
C(13) C 0.2695(4) 0.3875(5) 0.0695(3) 0.0368(14) Uani 1.00 1 d . . .
C(14) C 0.2527(5) 0.4734(5) 0.0349(3) 0.0400(16) Uani 1.00 1 d . . .
C(15) C 0.3249(5) 0.5347(5) 0.0301(3) 0.0387(15) Uani 1.00 1 d . . .
C(16) C 0.4169(4) 0.5110(5) 0.0614(3) 0.0336(13) Uani 1.00 1 d . . .
C(17) C 0.5521(3) 0.3390(4) 0.2156(2) 0.0236(10) Uani 1.00 1 d . . .
C(18) C 0.5737(4) 0.3917(4) 0.2732(2) 0.0260(11) Uani 1.00 1 d . . .
C(19) C 0.5678(4) 0.3470(5) 0.3313(3) 0.0324(13) Uani 1.00 1 d . . .
C(20) C 0.5418(4) 0.2508(5) 0.3325(3) 0.0349(14) Uani 1.00 1 d . . .
C(21) C 0.5202(4) 0.1992(4) 0.2746(3) 0.0343(14) Uani 1.00 1 d . . .
C(22) C 0.5255(4) 0.2417(4) 0.2162(3) 0.0294(12) Uani 1.00 1 d . . .
C(23) C 0.6018(4) 0.3110(4) 0.0918(3) 0.0278(11) Uani 1.00 1 d . . .
C(24) C 0.6976(4) 0.2904(5) 0.1082(3) 0.0377(15) Uani 1.00 1 d . . .
C(25) C 0.7352(6) 0.2220(5) 0.0729(4) 0.0450(17) Uani 1.00 1 d . . .
C(26) C 0.6776(6) 0.1739(5) 0.0210(4) 0.0478(19) Uani 1.00 1 d . . .
C(27) C 0.5819(6) 0.1939(6) 0.0050(3) 0.0478(19) Uani 1.00 1 d . . .
C(28) C 0.5437(5) 0.2615(5) 0.0403(3) 0.0379(15) Uani 1.00 1 d . . .
C(29) C 1.0765(4) 0.6066(5) 0.2025(3) 0.0333(13) Uani 1.00 1 d . . .
C(30) C 1.0868(5) 0.6943(5) 0.2369(4) 0.0443(17) Uani 1.00 1 d . . .
C(31) C 1.1497(5) 0.7638(6) 0.2256(4) 0.0509(19) Uani 1.00 1 d . . .
C(32) C 1.2041(6) 0.7469(6) 0.1799(4) 0.054(2) Uani 1.00 1 d . . .
C(33) C 1.1943(7) 0.6618(7) 0.1462(5) 0.065(2) Uani 1.00 1 d . . .
C(34) C 1.1307(6) 0.5903(6) 0.1577(4) 0.052(2) Uani 1.00 1 d . . .
C(35) C 1.0176(4) 0.4964(4) 0.3038(3) 0.0308(12) Uani 1.00 1 d . . .
C(36) C 0.9435(5) 0.4818(5) 0.3347(3) 0.0379(15) Uani 1.00 1 d . . .
C(37) C 0.9639(6) 0.4577(6) 0.4013(4) 0.0462(18) Uani 1.00 1 d . . .
C(38) C 1.0566(5) 0.4512(6) 0.4356(3) 0.0466(18) Uani 1.00 1 d . . .
C(39) C 1.1300(5) 0.4686(5) 0.4044(3) 0.0417(17) Uani 1.00 1 d . . .
C(40) C 1.1105(4) 0.4904(5) 0.3389(3) 0.0372(15) Uani 1.00 1 d . . .
C(41) C 1.0029(4) 0.4148(4) 0.1720(3) 0.0291(12) Uani 1.00 1 d . . .
C(42) C 1.0706(4) 0.3447(5) 0.1956(3) 0.0369(14) Uani 1.00 1 d . . .
C(43) C 1.0845(5) 0.2669(5) 0.1562(3) 0.0396(15) Uani 1.00 1 d . . .
C(44) C 1.0296(5) 0.2580(5) 0.0934(4) 0.0423(16) Uani 1.00 1 d . . .
C(45) C 0.9619(6) 0.3271(7) 0.0700(4) 0.054(2) Uani 1.00 1 d . . .
C(46) C 0.9465(5) 0.4037(6) 0.1087(3) 0.048(2) Uani 1.00 1 d . . .
H(1) H 0.7163 0.7146 0.2466 0.041 Uiso 1.00 1 c R . .
H(3) H 0.7051 0.6677 0.0534 0.045 Uiso 1.00 1 c R . .
H(4) H 0.6614 0.8248 0.0280 0.050 Uiso 1.00 1 c R . .
H(5) H 0.6159 0.9876 0.0615 0.067 Uiso 1.00 1 c R . .
H(6) H 0.6130 1.0933 0.1444 0.072 Uiso 1.00 1 c R . .
H(7) H 0.6515 1.0436 0.2543 0.072 Uiso 1.00 1 c R . .
H(8) H 0.6918 0.8827 0.2815 0.062 Uiso 1.00 1 c R . .
H(12) H 0.3746 0.3049 0.1262 0.039 Uiso 1.00 1 c R . .
H(13) H 0.2187 0.3452 0.0715 0.044 Uiso 1.00 1 c R . .
H(14) H 0.1896 0.4903 0.0139 0.048 Uiso 1.00 1 c R . .
H(15) H 0.3121 0.5930 0.0056 0.046 Uiso 1.00 1 c R . .
H(16) H 0.4672 0.5533 0.0580 0.040 Uiso 1.00 1 c R . .
H(18) H 0.5924 0.4577 0.2729 0.031 Uiso 1.00 1 c R . .
H(19) H 0.5819 0.3831 0.3710 0.039 Uiso 1.00 1 c R . .
H(20) H 0.5388 0.2206 0.3726 0.042 Uiso 1.00 1 c R . .
H(21) H 0.5014 0.1333 0.2751 0.041 Uiso 1.00 1 c R . .
H(22) H 0.5112 0.2054 0.1767 0.035 Uiso 1.00 1 c R . .
H(24) H 0.7377 0.3232 0.1438 0.045 Uiso 1.00 1 c R . .
H(25) H 0.8010 0.2081 0.0846 0.054 Uiso 1.00 1 c R . .
H(26) H 0.7035 0.1276 -0.0035 0.057 Uiso 1.00 1 c R . .
H(27) H 0.5419 0.1610 -0.0306 0.057 Uiso 1.00 1 c R . .
H(28) H 0.4777 0.2741 0.0294 0.046 Uiso 1.00 1 c R . .
H(30) H 1.0502 0.7062 0.2683 0.053 Uiso 1.00 1 c R . .
H(31) H 1.1559 0.8233 0.2490 0.061 Uiso 1.00 1 c R . .
H(32) H 1.2476 0.7945 0.1723 0.065 Uiso 1.00 1 c R . .
H(33) H 1.2307 0.6504 0.1148 0.078 Uiso 1.00 1 c R . .
H(34) H 1.1253 0.5308 0.1344 0.063 Uiso 1.00 1 c R . .
H(36) H 0.8798 0.4882 0.3109 0.045 Uiso 1.00 1 c R . .
H(37) H 0.9140 0.4459 0.4226 0.055 Uiso 1.00 1 c R . .
H(38) H 1.0706 0.4347 0.4808 0.056 Uiso 1.00 1 c R . .
H(39) H 1.1937 0.4653 0.4287 0.050 Uiso 1.00 1 c R . .
H(40) H 1.1607 0.5014 0.3177 0.045 Uiso 1.00 1 c R . .
H(42) H 1.1079 0.3496 0.2391 0.044 Uiso 1.00 1 c R . .
H(43) H 1.1318 0.2200 0.1727 0.048 Uiso 1.00 1 c R . .
H(44) H 1.0385 0.2049 0.0666 0.051 Uiso 1.00 1 c R . .
H(45) H 0.9251 0.3221 0.0263 0.065 Uiso 1.00 1 c R . .
H(46) H 0.8974 0.4489 0.0923 0.058 Uiso 1.00 1 c R . .

loop_
_atom_site_aniso_label
_atom_site_aniso_U_11
_atom_site_aniso_U_22
_atom_site_aniso_U_33
_atom_site_aniso_U_12
_atom_site_aniso_U_13
_atom_site_aniso_U_23
Au(1) 0.02084(11) 0.02119(11) 0.02761(13) -0.00041(7) 0.00543(9) 0.00156(8)
Au(2) 0.01841(11) 0.03003(13) 0.03249(14) 0.00248(8) 0.00412(9) 0.00271(9)
Cl(1) 0.0279(7) 0.0376(8) 0.0430(9) -0.0028(6) 0.0034(6) 0.0106(6)
P(1) 0.0225(6) 0.0214(6) 0.0227(6) 0.0004(5) 0.0047(5) 0.0009(5)
P(2) 0.0210(7) 0.0348(8) 0.0307(8) 0.0043(6) 0.0051(6) 0.0014(6)
O(1) 0.102(6) 0.117(6) 0.041(3) -0.056(5) 0.001(3) 0.017(3)
O(2) 0.034(3) 0.086(5) 0.139(7) 0.007(3) 0.029(4) 0.010(5)
O(3) 0.047(3) 0.058(3) 0.074(4) -0.016(2) 0.014(3) -0.011(3)
O(4) 0.043(3) 0.051(3) 0.114(6) 0.001(2) 0.006(3) 0.044(3)
C(1) 0.016(2) 0.036(3) 0.046(3) -0.005(2) -0.001(2) -0.001(2)
C(2) 0.016(2) 0.017(2) 0.042(3) -0.0060(18) 0.003(2) 0.002(2)
C(3) 0.029(3) 0.035(3) 0.046(3) -0.005(2) 0.001(2) 0.007(2)
C(4) 0.033(3) 0.039(3) 0.048(4) -0.007(2) -0.000(3) 0.016(3)
C(5) 0.056(5) 0.037(4) 0.074(6) 0.001(3) 0.016(4) 0.003(3)
C(6) 0.055(5) 0.049(5) 0.085(7) 0.011(3) 0.035(5) 0.001(4)
C(7) 0.052(5) 0.040(4) 0.096(7) 0.000(3) 0.034(5) -0.021(4)
C(8) 0.040(4) 0.053(4) 0.066(5) -0.009(3) 0.020(3) -0.017(4)
C(10) 0.027(3) 0.033(3) 0.066(5) -0.009(2) 0.017(3) -0.013(3)
C(9) 0.026(3) 0.036(3) 0.059(4) -0.002(2) 0.006(3) 0.014(3)
C(11) 0.026(2) 0.026(2) 0.023(2) 0.002(2) 0.004(2) -0.004(2)
C(12) 0.032(3) 0.036(3) 0.031(3) 0.002(2) 0.007(2) 0.003(2)
C(13) 0.025(3) 0.051(4) 0.032(3) -0.007(2) 0.002(2) 0.004(3)
C(14) 0.026(3) 0.056(4) 0.034(3) 0.011(2) -0.001(2) 0.004(3)
C(15) 0.033(3) 0.042(3) 0.039(3) 0.010(2) 0.003(2) 0.009(2)
C(16) 0.028(3) 0.031(3) 0.041(3) 0.009(2) 0.008(2) 0.006(2)
C(17) 0.019(2) 0.027(2) 0.025(2) 0.002(2) 0.004(2) 0.004(2)
C(18) 0.024(2) 0.025(2) 0.027(2) -0.003(2) 0.004(2) 0.003(2)
C(19) 0.034(3) 0.038(3) 0.025(2) -0.001(2) 0.008(2) -0.001(2)
C(20) 0.029(3) 0.037(3) 0.039(3) -0.001(2) 0.009(2) 0.015(2)
C(21) 0.034(3) 0.028(3) 0.042(3) -0.008(2) 0.013(2) 0.009(2)
C(22) 0.033(3) 0.024(2) 0.030(3) -0.004(2) 0.005(2) -0.000(2)
C(23) 0.034(3) 0.022(2) 0.030(3) 0.001(2) 0.013(2) 0.002(2)
C(24) 0.029(3) 0.033(3) 0.046(4) 0.005(2) 0.000(2) -0.000(2)
C(25) 0.044(4) 0.033(3) 0.060(4) 0.013(3) 0.016(3) 0.006(3)
C(26) 0.069(5) 0.035(3) 0.048(4) 0.015(3) 0.032(4) 0.008(3)
C(27) 0.058(4) 0.050(4) 0.035(3) 0.007(3) 0.010(3) -0.015(3)
C(28) 0.041(3) 0.045(3) 0.026(3) 0.008(3) 0.003(2) -0.010(2)
C(29) 0.020(2) 0.042(3) 0.036(3) 0.009(2) 0.002(2) -0.000(2)
C(30) 0.038(3) 0.046(4) 0.052(4) -0.002(3) 0.015(3) -0.006(3)
C(31) 0.040(4) 0.053(4) 0.061(5) -0.005(3) 0.014(3) -0.000(4)
C(32) 0.042(4) 0.054(4) 0.070(5) -0.013(3) 0.018(4) 0.001(4)
C(33) 0.059(5) 0.067(6) 0.083(6) -0.013(4) 0.046(5) -0.012(5)
C(34) 0.060(5) 0.041(4) 0.068(5) -0.016(3) 0.039(4) -0.015(3)
C(35) 0.026(2) 0.032(3) 0.033(3) 0.007(2) 0.004(2) -0.002(2)
C(36) 0.026(3) 0.049(4) 0.040(3) 0.007(2) 0.010(2) -0.000(3)
C(37) 0.048(4) 0.055(4) 0.042(4) 0.004(3) 0.022(3) 0.007(3)
C(38) 0.039(4) 0.067(5) 0.033(3) 0.016(3) 0.006(3) 0.004(3)
C(39) 0.031(3) 0.051(4) 0.039(3) 0.013(3) -0.001(2) -0.003(3)
C(40) 0.025(3) 0.052(4) 0.036(3) 0.010(2) 0.008(2) 0.004(3)
C(41) 0.019(2) 0.038(3) 0.032(3) -0.001(2) 0.010(2) 0.002(2)
C(42) 0.029(3) 0.044(3) 0.037(3) 0.005(2) 0.007(2) 0.004(3)
C(43) 0.033(3) 0.041(3) 0.045(4) 0.008(2) 0.009(3) 0.002(3)
C(44) 0.036(3) 0.042(3) 0.051(4) 0.001(3) 0.012(3) -0.011(3)
C(45) 0.048(4) 0.064(5) 0.039(4) 0.013(4) -0.013(3) -0.013(3)
C(46) 0.038(4) 0.060(5) 0.038(3) 0.020(3) -0.008(3) -0.010(3)

loop_
_atom_type_symbol
_atom_type_description
_atom_type_scat_dispersion_real
_atom_type_scat_dispersion_imag
_atom_type_scat_source
C C 0.003 0.002
;
International Tables for Crystallography
(1992, Vol. C, Tables 4.2.6.8 and 6.1.1.4)
;
H H 0.000 0.000
;
International Tables for Crystallography
(1992, Vol. C, Table 6.1.1.4)
;
Au Au -2.013 8.802
;
International Tables for Crystallography
(1992, Vol. C, Tables 4.2.6.8 and 6.1.1.4)
;
Cl Cl 0.148 0.159
;
International Tables for Crystallography
(1992, Vol. C, Tables 4.2.6.8 and 6.1.1.4)
;
O O 0.011 0.006
;
International Tables for Crystallography
(1992, Vol. C, Tables 4.2.6.8 and 6.1.1.4)
;
P P 0.102 0.094
;
International Tables for Crystallography
(1992, Vol. C, Tables 4.2.6.8 and 6.1.1.4)
;

loop_
_geom_angle_atom_site_label_1
_geom_angle_atom_site_label_2
_geom_angle_atom_site_label_3
_geom_angle
_geom_angle_publ_flag
_geom_angle_site_symmetry_1
_geom_angle_site_symmetry_2
_geom_angle_site_symmetry_3
Au(2) Au(1) P(1) 140.38(4) yes . . .
Au(2) Au(1) C(2) 49.69(14) yes . . .
P(1) Au(1) C(2) 168.84(14) yes . . .
Au(1) Au(2) P(2) 141.36(4) yes . . .
Au(1) Au(2) C(2) 49.25(14) yes . . .
P(2) Au(2) C(2) 169.38(15) yes . . .
O(1) Cl(1) O(2) 109.9(5) yes . . .
O(1) Cl(1) O(3) 108.9(4) yes . . .
O(1) Cl(1) O(4) 107.3(5) yes . . .
O(2) Cl(1) O(3) 111.1(4) yes . . .
O(2) Cl(1) O(4) 110.1(4) yes . . .
O(3) Cl(1) O(4) 109.4(3) yes . . .
Au(1) P(1) C(11) 112.9(2) yes . . .
Au(1) P(1) C(17) 114.51(18) yes . . .
Au(1) P(1) C(23) 110.8(2) yes . . .
C(11) P(1) C(17) 106.2(2) yes . . .
C(11) P(1) C(23) 106.4(2) yes . . .
C(17) P(1) C(23) 105.3(2) yes . . .
Au(2) P(2) C(29) 111.4(2) yes . . .
Au(2) P(2) C(35) 112.3(2) yes . . .
Au(2) P(2) C(41) 113.26(19) yes . . .
C(29) P(2) C(35) 105.7(3) yes . . .
C(29) P(2) C(41) 105.0(3) yes . . .
C(35) P(2) C(41) 108.6(3) yes . . .
C(2) C(1) C(10) 120.2(6) yes . . .
Au(1) C(2) Au(2) 81.06(19) yes . . .
Au(1) C(2) C(1) 117.4(5) yes . . .
Au(1) C(2) C(3) 109.8(4) yes . . .
Au(2) C(2) C(1) 110.6(4) yes . . .
Au(2) C(2) C(3) 114.5(4) yes . . .
C(1) C(2) C(3) 118.0(5) yes . . .
C(2) C(3) C(4) 122.3(7) yes . . .
C(3) C(4) C(9) 120.2(7) yes . . .
C(6) C(5) C(9) 119.3(9) yes . . .
C(5) C(6) C(7) 121.8(8) yes . . .
C(6) C(7) C(8) 120.5(9) yes . . .
C(7) C(8) C(10) 119.3(9) yes . . .
C(1) C(10) C(8) 120.6(7) yes . . .
C(1) C(10) C(9) 119.6(7) yes . . .
C(8) C(10) C(9) 119.8(7) yes . . .
C(4) C(9) C(5) 121.2(8) yes . . .
C(4) C(9) C(10) 119.6(6) yes . . .
C(5) C(9) C(10) 119.2(7) yes . . .
P(1) C(11) C(12) 122.5(4) yes . . .
P(1) C(11) C(16) 118.6(4) yes . . .
C(12) C(11) C(16) 118.9(5) yes . . .
C(11) C(12) C(13) 120.1(6) yes . . .
C(12) C(13) C(14) 119.4(6) yes . . .
C(13) C(14) C(15) 121.4(6) yes . . .
C(14) C(15) C(16) 119.5(6) yes . . .
C(11) C(16) C(15) 120.7(6) yes . . .
P(1) C(17) C(18) 118.0(4) yes . . .
P(1) C(17) C(22) 121.7(4) yes . . .
C(18) C(17) C(22) 120.3(5) yes . . .
C(17) C(18) C(19) 119.1(5) yes . . .
C(18) C(19) C(20) 121.0(6) yes . . .
C(19) C(20) C(21) 119.2(6) yes . . .
C(20) C(21) C(22) 121.0(6) yes . . .
C(17) C(22) C(21) 119.3(5) yes . . .
P(1) C(23) C(24) 117.8(4) yes . . .
P(1) C(23) C(28) 122.9(5) yes . . .
C(24) C(23) C(28) 119.3(6) yes . . .
C(23) C(24) C(25) 120.3(6) yes . . .
C(24) C(25) C(26) 120.4(7) yes . . .
C(25) C(26) C(27) 119.3(8) yes . . .
C(26) C(27) C(28) 120.6(7) yes . . .
C(23) C(28) C(27) 120.1(7) yes . . .
P(2) C(29) C(30) 117.5(6) yes . . .
P(2) C(29) C(34) 123.5(5) yes . . .
C(30) C(29) C(34) 118.9(7) yes . . .
C(29) C(30) C(31) 120.5(8) yes . . .
C(30) C(31) C(32) 120.3(8) yes . . .
C(31) C(32) C(33) 119.5(9) yes . . .
C(32) C(33) C(34) 120.7(10) yes . . .
C(29) C(34) C(33) 120.2(8) yes . . .
P(2) C(35) C(36) 117.4(4) yes . . .
P(2) C(35) C(40) 122.1(5) yes . . .
C(36) C(35) C(40) 120.4(6) yes . . .
C(35) C(36) C(37) 119.4(6) yes . . .
C(36) C(37) C(38) 119.7(8) yes . . .
C(37) C(38) C(39) 120.4(7) yes . . .
C(38) C(39) C(40) 120.3(6) yes . . .
C(35) C(40) C(39) 119.8(7) yes . . .
P(2) C(41) C(42) 124.0(4) yes . . .
P(2) C(41) C(46) 117.5(5) yes . . .
C(42) C(41) C(46) 118.4(6) yes . . .
C(41) C(42) C(43) 120.7(6) yes . . .
C(42) C(43) C(44) 120.2(6) yes . . .
C(43) C(44) C(45) 119.2(7) yes . . .
C(44) C(45) C(46) 121.2(7) yes . . .
C(41) C(46) C(45) 120.2(7) yes . . .
C(2) C(1) H(1) 119.9 no . . .
C(10) C(1) H(1) 119.9 no . . .
C(2) C(3) H(3) 118.9 no . . .
C(4) C(3) H(3) 118.9 no . . .
C(3) C(4) H(4) 119.9 no . . .
C(9) C(4) H(4) 119.9 no . . .
C(6) C(5) H(5) 120.4 no . . .
C(9) C(5) H(5) 120.4 no . . .
C(5) C(6) H(6) 119.1 no . . .
C(7) C(6) H(6) 119.1 no . . .
C(6) C(7) H(7) 119.7 no . . .
C(8) C(7) H(7) 119.7 no . . .
C(7) C(8) H(8) 120.3 no . . .
C(10) C(8) H(8) 120.3 no . . .
C(11) C(12) H(12) 120.0 no . . .
C(13) C(12) H(12) 120.0 no . . .
C(12) C(13) H(13) 120.3 no . . .
C(14) C(13) H(13) 120.3 no . . .
C(13) C(14) H(14) 119.3 no . . .
C(15) C(14) H(14) 119.3 no . . .
C(14) C(15) H(15) 120.2 no . . .
C(16) C(15) H(15) 120.2 no . . .
C(11) C(16) H(16) 119.6 no . . .
C(15) C(16) H(16) 119.6 no . . .
C(17) C(18) H(18) 120.4 no . . .
C(19) C(18) H(18) 120.4 no . . .
C(18) C(19) H(19) 119.5 no . . .
C(20) C(19) H(19) 119.5 no . . .
C(19) C(20) H(20) 120.4 no . . .
C(21) C(20) H(20) 120.4 no . . .
C(20) C(21) H(21) 119.5 no . . .
C(22) C(21) H(21) 119.5 no . . .
C(17) C(22) H(22) 120.4 no . . .
C(21) C(22) H(22) 120.4 no . . .
C(23) C(24) H(24) 119.9 no . . .
C(25) C(24) H(24) 119.9 no . . .
C(24) C(25) H(25) 119.8 no . . .
C(26) C(25) H(25) 119.8 no . . .
C(25) C(26) H(26) 120.3 no . . .
C(27) C(26) H(26) 120.3 no . . .
C(26) C(27) H(27) 119.7 no . . .
C(28) C(27) H(27) 119.7 no . . .
C(23) C(28) H(28) 120.0 no . . .
C(27) C(28) H(28) 120.0 no . . .
C(29) C(30) H(30) 119.8 no . . .
C(31) C(30) H(30) 119.8 no . . .
C(30) C(31) H(31) 119.9 no . . .
C(32) C(31) H(31) 119.9 no . . .
C(31) C(32) H(32) 120.3 no . . .
C(33) C(32) H(32) 120.3 no . . .
C(32) C(33) H(33) 119.6 no . . .
C(34) C(33) H(33) 119.6 no . . .
C(29) C(34) H(34) 119.9 no . . .
C(33) C(34) H(34) 119.9 no . . .
C(35) C(36) H(36) 120.3 no . . .
C(37) C(36) H(36) 120.3 no . . .
C(36) C(37) H(37) 120.2 no . . .
C(38) C(37) H(37) 120.2 no . . .
C(37) C(38) H(38) 119.8 no . . .
C(39) C(38) H(38) 119.8 no . . .
C(38) C(39) H(39) 119.9 no . . .
C(40) C(39) H(39) 119.9 no . . .
C(35) C(40) H(40) 120.1 no . . .
C(39) C(40) H(40) 120.1 no . . .
C(41) C(42) H(42) 119.6 no . . .
C(43) C(42) H(42) 119.6 no . . .
C(42) C(43) H(43) 119.9 no . . .
C(44) C(43) H(43) 119.9 no . . .
C(43) C(44) H(44) 120.4 no . . .
C(45) C(44) H(44) 120.4 no . . .
C(44) C(45) H(45) 119.4 no . . .
C(46) C(45) H(45) 119.4 no . . .
C(41) C(46) H(46) 119.9 no . . .
C(45) C(46) H(46) 119.9 no . . .

loop_
_geom_bond_atom_site_label_1
_geom_bond_atom_site_label_2
_geom_bond_distance
_geom_bond_publ_flag
_geom_bond_site_symmetry_1
_geom_bond_site_symmetry_2
Au(1) Au(2) 2.7731(3) yes . .
Au(1) P(1) 2.2711(15) yes . .
Au(1) C(2) 2.127(5) yes . .
Au(2) P(2) 2.2717(15) yes . .
Au(2) C(2) 2.141(5) yes . .
Cl(1) O(1) 1.430(7) yes . .
Cl(1) O(2) 1.427(7) yes . .
Cl(1) O(3) 1.434(6) yes . .
Cl(1) O(4) 1.411(6) yes . .
P(1) C(11) 1.812(5) yes . .
P(1) C(17) 1.814(6) yes . .
P(1) C(23) 1.804(6) yes . .
P(2) C(29) 1.814(7) yes . .
P(2) C(35) 1.822(6) yes . .
P(2) C(41) 1.804(6) yes . .
C(1) C(2) 1.366(9) yes . .
C(1) C(10) 1.440(9) yes . .
C(2) C(3) 1.455(10) yes . .
C(3) C(4) 1.355(10) yes . .
C(4) C(9) 1.387(11) yes . .
C(5) C(6) 1.335(15) yes . .
C(5) C(9) 1.436(11) yes . .
C(6) C(7) 1.413(15) yes . .
C(7) C(8) 1.383(12) yes . .
C(8) C(10) 1.398(12) yes . .
C(10) C(9) 1.423(11) yes . .
C(11) C(12) 1.392(9) yes . .
C(11) C(16) 1.405(9) yes . .
C(12) C(13) 1.404(9) yes . .
C(13) C(14) 1.383(11) yes . .
C(14) C(15) 1.370(11) yes . .
C(15) C(16) 1.386(9) yes . .
C(17) C(18) 1.383(8) yes . .
C(17) C(22) 1.398(8) yes . .
C(18) C(19) 1.387(9) yes . .
C(19) C(20) 1.382(10) yes . .
C(20) C(21) 1.379(10) yes . .
C(21) C(22) 1.378(10) yes . .
C(23) C(24) 1.384(9) yes . .
C(23) C(28) 1.387(8) yes . .
C(24) C(25) 1.387(11) yes . .
C(25) C(26) 1.381(11) yes . .
C(26) C(27) 1.382(12) yes . .
C(27) C(28) 1.385(11) yes . .
C(29) C(30) 1.400(10) yes . .
C(29) C(34) 1.377(13) yes . .
C(30) C(31) 1.383(12) yes . .
C(31) C(32) 1.395(14) yes . .
C(32) C(33) 1.360(14) yes . .
C(33) C(34) 1.409(14) yes . .
C(35) C(36) 1.394(10) yes . .
C(35) C(40) 1.385(8) yes . .
C(36) C(37) 1.398(11) yes . .
C(37) C(38) 1.377(11) yes . .
C(38) C(39) 1.395(12) yes . .
C(39) C(40) 1.371(10) yes . .
C(41) C(42) 1.388(9) yes . .
C(41) C(46) 1.399(9) yes . .
C(42) C(43) 1.398(11) yes . .
C(43) C(44) 1.379(10) yes . .
C(44) C(45) 1.377(11) yes . .
C(45) C(46) 1.383(12) yes . .
C(1) H(1) 0.950 no . .
C(3) H(3) 0.950 no . .
C(4) H(4) 0.950 no . .
C(5) H(5) 0.950 no . .
C(6) H(6) 0.950 no . .
C(7) H(7) 0.950 no . .
C(8) H(8) 0.950 no . .
C(12) H(12) 0.950 no . .
C(13) H(13) 0.950 no . .
C(14) H(14) 0.950 no . .
C(15) H(15) 0.950 no . .
C(16) H(16) 0.950 no . .
C(18) H(18) 0.950 no . .
C(19) H(19) 0.950 no . .
C(20) H(20) 0.950 no . .
C(21) H(21) 0.950 no . .
C(22) H(22) 0.950 no . .
C(24) H(24) 0.950 no . .
C(25) H(25) 0.950 no . .
C(26) H(26) 0.950 no . .
C(27) H(27) 0.950 no . .
C(28) H(28) 0.950 no . .
C(30) H(30) 0.950 no . .
C(31) H(31) 0.950 no . .
C(32) H(32) 0.950 no . .
C(33) H(33) 0.950 no . .
C(34) H(34) 0.950 no . .
C(36) H(36) 0.950 no . .
C(37) H(37) 0.950 no . .
C(38) H(38) 0.950 no . .
C(39) H(39) 0.950 no . .
C(40) H(40) 0.950 no . .
C(42) H(42) 0.950 no . .
C(43) H(43) 0.950 no . .
C(44) H(44) 0.950 no . .
C(45) H(45) 0.950 no . .
C(46) H(46) 0.950 no . .

loop_
_geom_contact_atom_site_label_1
_geom_contact_atom_site_label_2
_geom_contact_distance
_geom_contact_publ_flag
_geom_contact_site_symmetry_1
_geom_contact_site_symmetry_2
O(1) C(1) 3.310(10) ? . .
O(1) C(18) 3.440(10) ? . .
O(1) C(36) 3.575(12) ? . .
O(2) C(22) 3.463(10) ? . 2_655
O(3) C(12) 3.523(9) ? . 2_655
O(3) C(13) 3.313(10) ? . 2_655
O(3) C(38) 3.547(9) ? . 3_766
O(3) C(43) 3.414(11) ? . 2_755
O(3) C(44) 3.317(10) ? . 2_755
O(4) C(19) 3.378(9) ? . .
O(4) C(26) 3.400(11) ? . 4_555
O(4) C(37) 3.336(11) ? . .
C(1) O(1) 3.310(10) ? . .
C(1) C(20) 3.513(8) ? . 2_655
C(1) C(21) 3.469(9) ? . 2_655
C(4) C(28) 3.583(9) ? . 3_665
C(5) C(26) 3.509(12) ? . 1_565
C(5) C(39) 3.498(13) ? . 2_755
C(10) C(19) 3.561(10) ? . 2_655
C(10) C(20) 3.392(9) ? . 2_655
C(9) C(39) 3.474(11) ? . 2_755
C(12) O(3) 3.523(9) ? . 2_645
C(13) O(3) 3.313(10) ? . 2_645
C(18) O(1) 3.440(10) ? . .
C(19) O(4) 3.378(9) ? . .
C(19) C(10) 3.561(10) ? . 2_645
C(20) C(1) 3.513(8) ? . 2_645
C(20) C(10) 3.392(9) ? . 2_645
C(21) C(1) 3.469(9) ? . 2_645
C(22) O(2) 3.463(10) ? . 2_645
C(26) O(4) 3.400(11) ? . 4_554
C(26) C(5) 3.509(12) ? . 1_545
C(28) C(4) 3.583(9) ? . 3_665
C(31) C(36) 3.420(11) ? . 2_755
C(36) O(1) 3.575(12) ? . .
C(36) C(31) 3.420(11) ? . 2_745
C(37) O(4) 3.336(11) ? . .
C(38) O(3) 3.547(9) ? . 3_766
C(39) C(5) 3.498(13) ? . 2_745
C(39) C(9) 3.474(11) ? . 2_745
C(43) O(3) 3.414(11) ? . 2_745
C(44) O(3) 3.317(10) ? . 2_745
Au(1) H(21) 3.229 ? . 2_655
Au(2) H(43) 3.465 ? . 2_755
Cl(1) H(4) 3.309 ? . 4_565
Cl(1) H(12) 3.319 ? . 2_655
Cl(1) H(18) 3.243 ? . .
Cl(1) H(19) 3.313 ? . .
Cl(1) H(36) 3.556 ? . .
Cl(1) H(37) 3.410 ? . .
Cl(1) H(43) 3.494 ? . 2_755
O(1) H(1) 2.443 ? . .
O(1) H(12) 3.508 ? . 2_655
O(1) H(18) 2.615 ? . .
O(1) H(21) 3.458 ? . 2_655
O(1) H(36) 2.828 ? . .
O(1) H(43) 2.863 ? . 2_755
O(2) H(4) 2.792 ? . 4_565
O(2) H(5) 3.571 ? . 4_565
O(2) H(6) 3.282 ? . 2_645
O(2) H(12) 2.912 ? . 2_655
O(2) H(18) 3.274 ? . .
O(2) H(19) 3.063 ? . .
O(2) H(22) 2.644 ? . 2_655
O(2) H(28) 3.296 ? . 2_655
O(3) H(4) 2.927 ? . 4_565
O(3) H(12) 3.084 ? . 2_655
O(3) H(13) 2.663 ? . 2_655
O(3) H(37) 3.507 ? . .
O(3) H(38) 2.807 ? . 3_766
O(3) H(39) 3.293 ? . 3_766
O(3) H(43) 2.958 ? . 2_755
O(3) H(44) 2.775 ? . 2_755
O(4) H(18) 3.332 ? . .
O(4) H(19) 2.734 ? . .
O(4) H(26) 2.462 ? . 4_555
O(4) H(32) 3.291 ? . 2_745
O(4) H(36) 3.319 ? . .
O(4) H(37) 2.535 ? . .
O(4) H(38) 3.223 ? . 3_766
O(4) H(39) 3.211 ? . 3_766
C(1) H(20) 3.553 ? . 2_655
C(1) H(21) 3.463 ? . 2_655
C(1) H(42) 3.117 ? . 2_755
C(1) H(43) 3.101 ? . 2_755
C(3) H(28) 3.111 ? . 3_665
C(4) H(27) 3.074 ? . 3_665
C(4) H(28) 2.882 ? . 3_665
C(4) H(39) 2.964 ? . 2_755
C(5) H(19) 3.468 ? . 2_655
C(5) H(26) 3.511 ? . 1_565
C(5) H(27) 3.194 ? . 3_665
C(5) H(39) 2.773 ? . 2_755
C(5) H(40) 3.095 ? . 2_755
C(6) H(22) 3.098 ? . 1_565
C(6) H(39) 3.516 ? . 2_755
C(6) H(40) 2.977 ? . 2_755
C(7) H(21) 3.289 ? . 1_565
C(7) H(22) 3.526 ? . 1_565
C(7) H(40) 2.995 ? . 2_755
C(8) H(12) 3.413 ? . 2_655
C(8) H(40) 3.149 ? . 2_755
C(8) H(42) 3.128 ? . 2_755
C(10) H(20) 3.545 ? . 2_655
C(10) H(40) 3.247 ? . 2_755
C(10) H(42) 3.098 ? . 2_755
C(9) H(19) 3.597 ? . 2_655
C(9) H(20) 3.589 ? . 2_655
C(9) H(27) 3.157 ? . 3_665
C(9) H(39) 2.875 ? . 2_755
C(9) H(40) 3.185 ? . 2_755
C(11) H(3) 3.598 ? . 3_665
C(11) H(8) 3.523 ? . 2_645
C(12) H(3) 3.204 ? . 3_665
C(12) H(8) 2.753 ? . 2_645
C(13) H(3) 2.793 ? . 3_665
C(13) H(8) 3.046 ? . 2_645
C(13) H(34) 3.386 ? . 1_455
C(14) H(3) 2.849 ? . 3_665
C(14) H(33) 3.020 ? . 1_455
C(14) H(34) 3.191 ? . 1_455
C(14) H(46) 3.218 ? . 3_665
C(15) H(3) 3.272 ? . 3_665
C(15) H(20) 3.578 ? . 2_655
C(15) H(33) 2.948 ? . 1_455
C(16) H(16) 3.441 ? . 3_665
C(16) H(20) 3.207 ? . 2_655
C(17) H(32) 3.353 ? . 2_745
C(18) H(21) 3.581 ? . 2_655
C(18) H(32) 2.914 ? . 2_745
C(19) H(26) 3.588 ? . 4_555
C(19) H(27) 3.006 ? . 4_555
C(19) H(32) 2.797 ? . 2_745
C(20) H(16) 3.585 ? . 2_645
C(20) H(27) 3.118 ? . 4_555
C(20) H(32) 3.145 ? . 2_745
C(20) H(33) 3.521 ? . 2_745
C(21) H(1) 3.370 ? . 2_645
C(21) H(7) 2.968 ? . 1_545
C(21) H(32) 3.555 ? . 2_745
C(22) H(6) 2.993 ? . 1_545
C(22) H(7) 3.286 ? . 1_545
C(23) H(6) 3.192 ? . 1_545
C(23) H(15) 2.944 ? . 3_665
C(23) H(16) 3.596 ? . 3_665
C(24) H(6) 3.149 ? . 1_545
C(24) H(15) 2.856 ? . 3_665
C(24) H(31) 3.284 ? . 2_745
C(25) H(6) 3.128 ? . 1_545
C(25) H(15) 3.031 ? . 3_665
C(26) H(5) 2.914 ? . 1_545
C(26) H(6) 3.153 ? . 1_545
C(26) H(15) 3.273 ? . 3_665
C(26) H(19) 3.232 ? . 4_554
C(26) H(39) 3.463 ? . 2_745
C(27) H(4) 3.454 ? . 3_665
C(27) H(5) 3.080 ? . 1_545
C(27) H(6) 3.175 ? . 1_545
C(27) H(15) 3.351 ? . 3_665
C(27) H(19) 3.004 ? . 4_554
C(27) H(20) 2.947 ? . 4_554
C(28) H(4) 3.225 ? . 3_665
C(28) H(6) 3.187 ? . 1_545
C(28) H(15) 3.206 ? . 3_665
C(28) H(16) 3.265 ? . 3_665
C(28) H(20) 3.510 ? . 4_554
C(31) H(24) 2.967 ? . 2_755
C(31) H(36) 3.194 ? . 2_755
C(32) H(7) 3.585 ? . 2_745
C(32) H(36) 3.566 ? . 2_755
C(33) H(7) 3.143 ? . 2_745
C(34) H(7) 3.339 ? . 2_745
C(34) H(14) 3.594 ? . 1_655
C(35) H(31) 3.465 ? . 2_745
C(36) H(31) 2.965 ? . 2_745
C(36) H(43) 3.457 ? . 2_755
C(37) H(38) 3.025 ? . 3_766
C(37) H(44) 3.478 ? . 2_755
C(38) H(37) 3.234 ? . 3_766
C(38) H(38) 3.235 ? . 3_766
C(38) H(44) 3.548 ? . 4_555
C(39) H(25) 3.446 ? . 2_755
C(39) H(26) 3.561 ? . 2_755
C(40) H(25) 3.508 ? . 2_755
C(41) H(30) 3.301 ? . 2_745
C(41) H(31) 3.381 ? . 2_745
C(42) H(1) 3.544 ? . 2_745
C(42) H(8) 3.417 ? . 2_745
C(42) H(30) 2.814 ? . 2_745
C(43) H(1) 3.217 ? . 2_745
C(43) H(8) 3.589 ? . 2_745
C(43) H(13) 3.117 ? . 1_655
C(43) H(30) 2.911 ? . 2_745
C(44) H(13) 3.129 ? . 1_655
C(44) H(30) 3.439 ? . 2_745
C(45) H(14) 3.538 ? . 3_665
C(46) H(14) 3.214 ? . 3_665
H(1) O(1) 2.443 ? . .
H(1) C(21) 3.370 ? . 2_655
H(1) C(42) 3.544 ? . 2_755
H(1) C(43) 3.217 ? . 2_755
H(1) H(12) 3.471 ? . 2_655
H(1) H(21) 3.289 ? . 2_655
H(1) H(42) 3.120 ? . 2_755
H(1) H(43) 2.455 ? . 2_755
H(3) C(11) 3.598 ? . 3_665
H(3) C(12) 3.204 ? . 3_665
H(3) C(13) 2.793 ? . 3_665
H(3) C(14) 2.849 ? . 3_665
H(3) C(15) 3.272 ? . 3_665
H(3) H(13) 3.076 ? . 3_665
H(3) H(14) 3.175 ? . 3_665
H(3) H(28) 2.932 ? . 3_665
H(4) Cl(1) 3.309 ? . 4_564
H(4) O(2) 2.792 ? . 4_564
H(4) O(3) 2.927 ? . 4_564
H(4) C(27) 3.454 ? . 3_665
H(4) C(28) 3.225 ? . 3_665
H(4) H(27) 2.975 ? . 3_665
H(4) H(28) 2.506 ? . 3_665
H(4) H(39) 2.852 ? . 2_755
H(5) O(2) 3.571 ? . 4_564
H(5) C(26) 2.914 ? . 1_565
H(5) C(27) 3.080 ? . 1_565
H(5) H(26) 2.831 ? . 1_565
H(5) H(27) 3.108 ? . 1_565
H(5) H(27) 3.033 ? . 3_665
H(5) H(39) 2.744 ? . 2_755
H(6) O(2) 3.282 ? . 2_655
H(6) C(22) 2.993 ? . 1_565
H(6) C(23) 3.192 ? . 1_565
H(6) C(24) 3.149 ? . 1_565
H(6) C(25) 3.128 ? . 1_565
H(6) C(26) 3.153 ? . 1_565
H(6) C(27) 3.175 ? . 1_565
H(6) C(28) 3.187 ? . 1_565
H(6) H(21) 3.535 ? . 1_565
H(6) H(22) 2.344 ? . 1_565
H(6) H(40) 3.443 ? . 2_755
H(7) C(21) 2.968 ? . 1_565
H(7) C(22) 3.286 ? . 1_565
H(7) C(32) 3.585 ? . 2_755
H(7) C(33) 3.143 ? . 2_755
H(7) C(34) 3.339 ? . 2_755
H(7) H(21) 2.631 ? . 1_565
H(7) H(22) 3.204 ? . 1_565
H(7) H(33) 3.237 ? . 2_755
H(7) H(34) 3.539 ? . 2_755
H(7) H(40) 3.459 ? . 2_755
H(8) C(11) 3.523 ? . 2_655
H(8) C(12) 2.753 ? . 2_655
H(8) C(13) 3.046 ? . 2_655
H(8) C(42) 3.417 ? . 2_755
H(8) C(43) 3.589 ? . 2_755
H(8) H(12) 2.587 ? . 2_655
H(8) H(13) 3.101 ? . 2_655
H(8) H(34) 3.493 ? . 2_755
H(8) H(42) 3.075 ? . 2_755
H(8) H(43) 3.376 ? . 2_755
H(12) Cl(1) 3.319 ? . 2_645
H(12) O(1) 3.508 ? . 2_645
H(12) O(2) 2.912 ? . 2_645
H(12) O(3) 3.084 ? . 2_645
H(12) C(8) 3.413 ? . 2_645
H(12) H(1) 3.471 ? . 2_645
H(12) H(8) 2.587 ? . 2_645
H(13) O(3) 2.663 ? . 2_645
H(13) C(43) 3.117 ? . 1_455
H(13) C(44) 3.129 ? . 1_455
H(13) H(3) 3.076 ? . 3_665
H(13) H(8) 3.101 ? . 2_645
H(13) H(34) 3.311 ? . 1_455
H(13) H(43) 3.211 ? . 1_455
H(13) H(44) 3.240 ? . 1_455
H(14) C(34) 3.594 ? . 1_455
H(14) C(45) 3.538 ? . 3_665
H(14) C(46) 3.214 ? . 3_665
H(14) H(3) 3.175 ? . 3_665
H(14) H(33) 3.022 ? . 1_455
H(14) H(34) 2.942 ? . 1_455
H(14) H(45) 3.091 ? . 3_665
H(14) H(46) 2.444 ? . 3_665
H(15) C(23) 2.944 ? . 3_665
H(15) C(24) 2.856 ? . 3_665
H(15) C(25) 3.031 ? . 3_665
H(15) C(26) 3.273 ? . 3_665
H(15) C(27) 3.351 ? . 3_665
H(15) C(28) 3.206 ? . 3_665
H(15) H(20) 3.431 ? . 2_655
H(15) H(24) 3.262 ? . 3_665
H(15) H(25) 3.519 ? . 3_665
H(15) H(33) 2.917 ? . 1_455
H(15) H(45) 3.556 ? . 3_665
H(15) H(46) 3.310 ? . 3_665
H(16) C(16) 3.441 ? . 3_665
H(16) C(20) 3.585 ? . 2_655
H(16) C(23) 3.596 ? . 3_665
H(16) C(28) 3.265 ? . 3_665
H(16) H(16) 3.174 ? . 3_665
H(16) H(20) 2.739 ? . 2_655
H(16) H(21) 3.596 ? . 2_655
H(16) H(28) 3.218 ? . 3_665
H(18) Cl(1) 3.243 ? . .
H(18) O(1) 2.615 ? . .
H(18) O(2) 3.274 ? . .
H(18) O(4) 3.332 ? . .
H(18) H(21) 2.849 ? . 2_655
H(18) H(32) 3.252 ? . 2_745
H(19) Cl(1) 3.313 ? . .
H(19) O(2) 3.063 ? . .
H(19) O(4) 2.734 ? . .
H(19) C(5) 3.468 ? . 2_645
H(19) C(9) 3.597 ? . 2_645
H(19) C(26) 3.232 ? . 4_555
H(19) C(27) 3.004 ? . 4_555
H(19) H(26) 2.818 ? . 4_555
H(19) H(27) 2.349 ? . 4_555
H(19) H(32) 3.082 ? . 2_745
H(20) C(1) 3.553 ? . 2_645
H(20) C(10) 3.545 ? . 2_645
H(20) C(9) 3.589 ? . 2_645
H(20) C(15) 3.578 ? . 2_645
H(20) C(16) 3.207 ? . 2_645
H(20) C(27) 2.947 ? . 4_555
H(20) C(28) 3.510 ? . 4_555
H(20) H(15) 3.431 ? . 2_645
H(20) H(16) 2.739 ? . 2_645
H(20) H(27) 2.598 ? . 4_555
H(20) H(28) 3.597 ? . 4_555
H(20) H(32) 3.594 ? . 2_745
H(20) H(33) 3.438 ? . 2_745
H(21) Au(1) 3.229 ? . 2_645
H(21) O(1) 3.458 ? . 2_645
H(21) C(1) 3.463 ? . 2_645
H(21) C(7) 3.289 ? . 1_545
H(21) C(18) 3.581 ? . 2_645
H(21) H(1) 3.289 ? . 2_645
H(21) H(6) 3.535 ? . 1_545
H(21) H(7) 2.631 ? . 1_545
H(21) H(16) 3.596 ? . 2_645
H(21) H(18) 2.849 ? . 2_645
H(22) O(2) 2.644 ? . 2_645
H(22) C(6) 3.098 ? . 1_545
H(22) C(7) 3.526 ? . 1_545
H(22) H(6) 2.344 ? . 1_545
H(22) H(7) 3.204 ? . 1_545
H(24) C(31) 2.967 ? . 2_745
H(24) H(15) 3.262 ? . 3_665
H(24) H(30) 3.592 ? . 2_745
H(24) H(31) 2.419 ? . 2_745
H(25) C(39) 3.446 ? . 2_745
H(25) C(40) 3.508 ? . 2_745
H(25) H(15) 3.519 ? . 3_665
H(25) H(30) 3.337 ? . 2_745
H(25) H(39) 3.364 ? . 2_745
H(25) H(40) 3.482 ? . 2_745
H(26) O(4) 2.462 ? . 4_554
H(26) C(5) 3.511 ? . 1_545
H(26) C(19) 3.588 ? . 4_554
H(26) C(39) 3.561 ? . 2_745
H(26) H(5) 2.831 ? . 1_545
H(26) H(19) 2.818 ? . 4_554
H(26) H(39) 2.938 ? . 2_745
H(27) C(4) 3.074 ? . 3_665
H(27) C(5) 3.194 ? . 3_665
H(27) C(9) 3.157 ? . 3_665
H(27) C(19) 3.006 ? . 4_554
H(27) C(20) 3.118 ? . 4_554
H(27) H(4) 2.975 ? . 3_665
H(27) H(5) 3.108 ? . 1_545
H(27) H(5) 3.033 ? . 3_665
H(27) H(19) 2.349 ? . 4_554
H(27) H(20) 2.598 ? . 4_554
H(28) O(2) 3.296 ? . 2_645
H(28) C(3) 3.111 ? . 3_665
H(28) C(4) 2.882 ? . 3_665
H(28) H(3) 2.932 ? . 3_665
H(28) H(4) 2.506 ? . 3_665
H(28) H(16) 3.218 ? . 3_665
H(28) H(20) 3.597 ? . 4_554
H(30) C(41) 3.301 ? . 2_755
H(30) C(42) 2.814 ? . 2_755
H(30) C(43) 2.911 ? . 2_755
H(30) C(44) 3.439 ? . 2_755
H(30) H(24) 3.592 ? . 2_755
H(30) H(25) 3.337 ? . 2_755
H(30) H(42) 3.009 ? . 2_755
H(30) H(43) 3.175 ? . 2_755
H(31) C(24) 3.284 ? . 2_755
H(31) C(35) 3.465 ? . 2_755
H(31) C(36) 2.965 ? . 2_755
H(31) C(41) 3.381 ? . 2_755
H(31) H(24) 2.419 ? . 2_755
H(31) H(36) 2.594 ? . 2_755
H(32) O(4) 3.291 ? . 2_755
H(32) C(17) 3.353 ? . 2_755
H(32) C(18) 2.914 ? . 2_755
H(32) C(19) 2.797 ? . 2_755
H(32) C(20) 3.145 ? . 2_755
H(32) C(21) 3.555 ? . 2_755
H(32) H(18) 3.252 ? . 2_755
H(32) H(19) 3.082 ? . 2_755
H(32) H(20) 3.594 ? . 2_755
H(32) H(36) 3.316 ? . 2_755
H(32) H(37) 3.420 ? . 2_755
H(33) C(14) 3.020 ? . 1_655
H(33) C(15) 2.948 ? . 1_655
H(33) C(20) 3.521 ? . 2_755
H(33) H(7) 3.237 ? . 2_745
H(33) H(14) 3.022 ? . 1_655
H(33) H(15) 2.917 ? . 1_655
H(33) H(20) 3.438 ? . 2_755
H(33) H(45) 3.309 ? . 3_765
H(34) C(13) 3.386 ? . 1_655
H(34) C(14) 3.191 ? . 1_655
H(34) H(7) 3.539 ? . 2_745
H(34) H(8) 3.493 ? . 2_745
H(34) H(13) 3.311 ? . 1_655
H(34) H(14) 2.942 ? . 1_655
H(36) Cl(1) 3.556 ? . .
H(36) O(1) 2.828 ? . .
H(36) O(4) 3.319 ? . .
H(36) C(31) 3.194 ? . 2_745
H(36) C(32) 3.566 ? . 2_745
H(36) H(31) 2.594 ? . 2_745
H(36) H(32) 3.316 ? . 2_745
H(36) H(43) 3.226 ? . 2_755
H(37) Cl(1) 3.410 ? . .
H(37) O(3) 3.507 ? . .
H(37) O(4) 2.535 ? . .
H(37) C(38) 3.234 ? . 3_766
H(37) H(32) 3.420 ? . 2_745
H(37) H(38) 2.581 ? . 3_766
H(38) O(3) 2.807 ? . 3_766
H(38) O(4) 3.223 ? . 3_766
H(38) C(37) 3.025 ? . 3_766
H(38) C(38) 3.235 ? . 3_766
H(38) H(37) 2.581 ? . 3_766
H(38) H(38) 2.978 ? . 3_766
H(38) H(44) 2.749 ? . 4_555
H(39) O(3) 3.293 ? . 3_766
H(39) O(4) 3.211 ? . 3_766
H(39) C(4) 2.964 ? . 2_745
H(39) C(5) 2.773 ? . 2_745
H(39) C(6) 3.516 ? . 2_745
H(39) C(9) 2.875 ? . 2_745
H(39) C(26) 3.463 ? . 2_755
H(39) H(4) 2.852 ? . 2_745
H(39) H(5) 2.744 ? . 2_745
H(39) H(25) 3.364 ? . 2_755
H(39) H(26) 2.938 ? . 2_755
H(40) C(5) 3.095 ? . 2_745
H(40) C(6) 2.977 ? . 2_745
H(40) C(7) 2.995 ? . 2_745
H(40) C(8) 3.149 ? . 2_745
H(40) C(10) 3.247 ? . 2_745
H(40) C(9) 3.185 ? . 2_745
H(40) H(6) 3.443 ? . 2_745
H(40) H(7) 3.459 ? . 2_745
H(40) H(25) 3.482 ? . 2_755
H(42) C(1) 3.117 ? . 2_745
H(42) C(8) 3.128 ? . 2_745
H(42) C(10) 3.098 ? . 2_745
H(42) H(1) 3.120 ? . 2_745
H(42) H(8) 3.075 ? . 2_745
H(42) H(30) 3.009 ? . 2_745
H(43) Au(2) 3.465 ? . 2_745
H(43) Cl(1) 3.494 ? . 2_745
H(43) O(1) 2.863 ? . 2_745
H(43) O(3) 2.958 ? . 2_745
H(43) C(1) 3.101 ? . 2_745
H(43) C(36) 3.457 ? . 2_745
H(43) H(1) 2.455 ? . 2_745
H(43) H(8) 3.376 ? . 2_745
H(43) H(13) 3.211 ? . 1_655
H(43) H(30) 3.175 ? . 2_745
H(43) H(36) 3.226 ? . 2_745
H(44) O(3) 2.775 ? . 2_745
H(44) C(37) 3.478 ? . 2_745
H(44) C(38) 3.548 ? . 4_554
H(44) H(13) 3.240 ? . 1_655
H(44) H(38) 2.749 ? . 4_554
H(45) H(14) 3.091 ? . 3_665
H(45) H(15) 3.556 ? . 3_665
H(45) H(33) 3.309 ? . 3_765
H(46) C(14) 3.218 ? . 3_665
H(46) H(14) 2.444 ? . 3_665
H(46) H(15) 3.310 ? . 3_665

loop_
_geom_torsion_atom_site_label_1
_geom_torsion_atom_site_label_2
_geom_torsion_atom_site_label_3
_geom_torsion_atom_site_label_4
_geom_torsion
_geom_torsion_publ_flag
_geom_torsion_site_symmetry_1
_geom_torsion_site_symmetry_2
_geom_torsion_site_symmetry_3
_geom_torsion_site_symmetry_4
Au(2) Au(1) P(1) C(11) -163.3(2) ? . . . .
Au(2) Au(1) P(1) C(17) 75.0(2) ? . . . .
Au(2) Au(1) P(1) C(23) -44.0(2) ? . . . .
P(1) Au(1) Au(2) P(2) -7.61(9) ? . . . .
P(1) Au(1) Au(2) C(2) 173.1(2) ? . . . .
Au(2) Au(1) C(2) C(1) -108.7(4) ? . . . .
Au(2) Au(1) C(2) C(3) 112.9(5) ? . . . .
C(2) Au(1) Au(2) P(2) 179.3(2) ? . . . .
P(1) Au(1) C(2) Au(2) -156.6(8) ? . . . .
P(1) Au(1) C(2) C(1) 94.7(10) ? . . . .
P(1) Au(1) C(2) C(3) -43.7(12) ? . . . .
C(2) Au(1) P(1) C(11) -11.6(10) ? . . . .
C(2) Au(1) P(1) C(17) -133.3(10) ? . . . .
C(2) Au(1) P(1) C(23) 107.7(10) ? . . . .
Au(1) Au(2) P(2) C(29) 163.8(2) ? . . . .
Au(1) Au(2) P(2) C(35) -77.8(2) ? . . . .
Au(1) Au(2) P(2) C(41) 45.7(2) ? . . . .
Au(1) Au(2) C(2) C(1) 116.0(5) ? . . . .
Au(1) Au(2) C(2) C(3) -107.7(4) ? . . . .
P(2) Au(2) C(2) Au(1) -177.6(8) ? . . . .
P(2) Au(2) C(2) C(1) -61.6(12) ? . . . .
P(2) Au(2) C(2) C(3) 74.6(11) ? . . . .
C(2) Au(2) P(2) C(29) -19.1(10) ? . . . .
C(2) Au(2) P(2) C(35) 99.3(10) ? . . . .
C(2) Au(2) P(2) C(41) -137.2(10) ? . . . .
Au(1) P(1) C(11) C(12) -159.4(5) ? . . . .
Au(1) P(1) C(11) C(16) 18.8(6) ? . . . .
Au(1) P(1) C(17) C(18) 21.8(5) ? . . . .
Au(1) P(1) C(17) C(22) -158.9(4) ? . . . .
Au(1) P(1) C(23) C(24) 47.3(5) ? . . . .
Au(1) P(1) C(23) C(28) -134.0(5) ? . . . .
C(11) P(1) C(17) C(18) -103.5(4) ? . . . .
C(11) P(1) C(17) C(22) 75.7(5) ? . . . .
C(17) P(1) C(11) C(12) -33.1(6) ? . . . .
C(17) P(1) C(11) C(16) 145.1(5) ? . . . .
C(11) P(1) C(23) C(24) 170.4(5) ? . . . .
C(11) P(1) C(23) C(28) -10.9(6) ? . . . .
C(23) P(1) C(11) C(12) 78.8(6) ? . . . .
C(23) P(1) C(11) C(16) -103.0(5) ? . . . .
C(17) P(1) C(23) C(24) -77.1(5) ? . . . .
C(17) P(1) C(23) C(28) 101.6(6) ? . . . .
C(23) P(1) C(17) C(18) 143.9(4) ? . . . .
C(23) P(1) C(17) C(22) -36.9(5) ? . . . .
Au(2) P(2) C(29) C(30) 63.3(5) ? . . . .
Au(2) P(2) C(29) C(34) -113.0(6) ? . . . .
Au(2) P(2) C(35) C(36) 23.7(6) ? . . . .
Au(2) P(2) C(35) C(40) -156.3(5) ? . . . .
Au(2) P(2) C(41) C(42) -157.0(5) ? . . . .
Au(2) P(2) C(41) C(46) 26.2(6) ? . . . .
C(29) P(2) C(35) C(36) 145.4(5) ? . . . .
C(29) P(2) C(35) C(40) -34.6(6) ? . . . .
C(35) P(2) C(29) C(30) -58.9(6) ? . . . .
C(35) P(2) C(29) C(34) 124.7(6) ? . . . .
C(29) P(2) C(41) C(42) 81.2(6) ? . . . .
C(29) P(2) C(41) C(46) -95.6(6) ? . . . .
C(41) P(2) C(29) C(30) -173.7(5) ? . . . .
C(41) P(2) C(29) C(34) 10.0(6) ? . . . .
C(35) P(2) C(41) C(42) -31.5(7) ? . . . .
C(35) P(2) C(41) C(46) 151.7(6) ? . . . .
C(41) P(2) C(35) C(36) -102.4(5) ? . . . .
C(41) P(2) C(35) C(40) 77.6(6) ? . . . .
C(2) C(1) C(10) C(8) -176.7(6) ? . . . .
C(2) C(1) C(10) C(9) 2.9(9) ? . . . .
C(10) C(1) C(2) Au(1) -135.1(5) ? . . . .
C(10) C(1) C(2) Au(2) 134.4(5) ? . . . .
C(10) C(1) C(2) C(3) -0.2(6) ? . . . .
Au(1) C(2) C(3) C(4) 136.4(6) ? . . . .
Au(2) C(2) C(3) C(4) -134.6(6) ? . . . .
C(1) C(2) C(3) C(4) -1.7(9) ? . . . .
C(2) C(3) C(4) C(9) 0.7(10) ? . . . .
C(3) C(4) C(9) C(5) -178.5(7) ? . . . .
C(3) C(4) C(9) C(10) 2.0(10) ? . . . .
C(6) C(5) C(9) C(4) -175.4(8) ? . . . .
C(6) C(5) C(9) C(10) 4.1(13) ? . . . .
C(9) C(5) C(6) C(7) -1.8(15) ? . . . .
C(5) C(6) C(7) C(8) -0.9(14) ? . . . .
C(6) C(7) C(8) C(10) 1.2(13) ? . . . .
C(7) C(8) C(10) C(1) -179.3(7) ? . . . .
C(7) C(8) C(10) C(9) 1.1(12) ? . . . .
C(1) C(10) C(9) C(4) -3.8(10) ? . . . .
C(1) C(10) C(9) C(5) 176.7(7) ? . . . .
C(8) C(10) C(9) C(4) 175.7(7) ? . . . .
C(8) C(10) C(9) C(5) -3.7(11) ? . . . .
P(1) C(11) C(12) C(13) 178.1(5) ? . . . .
P(1) C(11) C(16) C(15) -177.7(5) ? . . . .
C(12) C(11) C(16) C(15) 0.6(10) ? . . . .
C(16) C(11) C(12) C(13) -0.1(8) ? . . . .
C(11) C(12) C(13) C(14) -0.9(11) ? . . . .
C(12) C(13) C(14) C(15) 1.3(11) ? . . . .
C(13) C(14) C(15) C(16) -0.8(12) ? . . . .
C(14) C(15) C(16) C(11) -0.2(8) ? . . . .
P(1) C(17) C(18) C(19) 178.6(4) ? . . . .
P(1) C(17) C(22) C(21) -178.6(5) ? . . . .
C(18) C(17) C(22) C(21) 0.6(9) ? . . . .
C(22) C(17) C(18) C(19) -0.6(9) ? . . . .
C(17) C(18) C(19) C(20) 0.8(9) ? . . . .
C(18) C(19) C(20) C(21) -0.9(10) ? . . . .
C(19) C(20) C(21) C(22) 0.9(10) ? . . . .
C(20) C(21) C(22) C(17) -0.8(10) ? . . . .
P(1) C(23) C(24) C(25) 179.7(6) ? . . . .
P(1) C(23) C(28) C(27) 179.8(5) ? . . . .
C(24) C(23) C(28) C(27) -1.5(10) ? . . . .
C(28) C(23) C(24) C(25) 1.0(11) ? . . . .
C(23) C(24) C(25) C(26) 0.1(9) ? . . . .
C(24) C(25) C(26) C(27) -0.7(12) ? . . . .
C(25) C(26) C(27) C(28) 0.2(9) ? . . . .
C(26) C(27) C(28) C(23) 0.9(12) ? . . . .
P(2) C(29) C(30) C(31) -175.9(5) ? . . . .
P(2) C(29) C(34) C(33) 175.4(6) ? . . . .
C(30) C(29) C(34) C(33) -0.9(11) ? . . . .
C(34) C(29) C(30) C(31) 0.6(10) ? . . . .
C(29) C(30) C(31) C(32) -0.4(10) ? . . . .
C(30) C(31) C(32) C(33) 0.4(11) ? . . . .
C(31) C(32) C(33) C(34) -0.7(13) ? . . . .
C(32) C(33) C(34) C(29) 1.0(13) ? . . . .
P(2) C(35) C(36) C(37) 177.8(6) ? . . . .
P(2) C(35) C(40) C(39) -179.0(5) ? . . . .
C(36) C(35) C(40) C(39) 1.0(11) ? . . . .
C(40) C(35) C(36) C(37) -2.2(11) ? . . . .
C(35) C(36) C(37) C(38) 1.7(12) ? . . . .
C(36) C(37) C(38) C(39) 0.1(10) ? . . . .
C(37) C(38) C(39) C(40) -1.4(13) ? . . . .
C(38) C(39) C(40) C(35) 0.8(12) ? . . . .
P(2) C(41) C(42) C(43) -174.4(6) ? . . . .
P(2) C(41) C(46) C(45) 173.7(6) ? . . . .
C(42) C(41) C(46) C(45) -3.4(12) ? . . . .
C(46) C(41) C(42) C(43) 2.5(11) ? . . . .
C(41) C(42) C(43) C(44) -1.2(12) ? . . . .
C(42) C(43) C(44) C(45) 0.7(12) ? . . . .
C(43) C(44) C(45) C(46) -1.6(13) ? . . . .
C(44) C(45) C(46) C(41) 3.0(13) ? . . . .
